data_2012942
loop_
_publ_author_name
'Ramos Silva, Manuela'
'Matos Beja, Ana'
'Paixao, Jose Antonio'
'Sobral, Abilio J. F. N.'
'Lopes, Susana H.'
'Rocha Gonsalves, A. M. d'A.'

_publ_section_title
;
 Ethyl 4-dodecyl-3,5-dimethyl-1<i>H</i>-pyrrole-2-carboxylate:
 intermolecular interactions in an amphiphilic pyrrole
;
_journal_issue 9
_journal_name_full 'Acta Crystallographica Section C'
_journal_page_first o572
_journal_page_last o574
_journal_paper_doi 10.1107/S0108270102013653
_journal_volume 58
_journal_year 2002
_chemical_formula_iupac 'C21 H37 N O2'
_chemical_formula_moiety 'C21 H37 N O2'
_chemical_formula_sum 'C21 H37 N O2'
_chemical_formula_weight 335.52
_chemical_name_systematic
;
Ethyl 4-dodecyl-3,5-dimethyl-1H-pyrrole-2-carboxylate
;
_space_group_IT_number 2
_symmetry_cell_setting triclinic
_symmetry_space_group_name_Hall '-P 1'
_symmetry_space_group_name_H-M 'P -1'
_atom_sites_solution_hydrogens geom
_atom_sites_solution_primary direct
_atom_sites_solution_secondary difmap
_audit_creation_method SHELXL-97
_cell_angle_alpha 98.79(7)
_cell_angle_beta 94.06(8)
_cell_angle_gamma 99.93(9)
_cell_formula_units_Z 2
_cell_length_a 5.4778(6)
_cell_length_b 9.8774(10)
_cell_length_c 20.4090(16)
_cell_measurement_reflns_used 25
_cell_measurement_temperature 293(2)
_cell_measurement_theta_max 29.20
_cell_measurement_theta_min 21.68
_cell_volume 1069.6(5)
_computing_cell_refinement 'CAD-4 Software'
_computing_data_collection 'CAD-4 Software (Enraf-Nonius, 1989)'
_computing_data_reduction 'HELENA (Spek, 1997)'
_computing_molecular_graphics 'ORTEPII (Johnson, 1976)'
_computing_publication_material SHELXL97
_computing_structure_refinement 'SHELXL97 (Sheldrick, 1997)'
_computing_structure_solution 'SHELXS97 (Sheldrick, 1997)'
_diffrn_ambient_temperature 293(2)
_diffrn_measured_fraction_theta_full 1.000
_diffrn_measured_fraction_theta_max 1.000
_diffrn_measurement_device_type 'Enraf-Nonius CAD-4'
_diffrn_measurement_method \w-2\q
_diffrn_radiation_monochromator graphite
_diffrn_radiation_source 'fine-focus sealed tube'
_diffrn_radiation_type CuK\a
_diffrn_radiation_wavelength 1.5418
_diffrn_reflns_av_R_equivalents 0.0217
_diffrn_reflns_av_sigmaI/netI 0.0238
_diffrn_reflns_limit_h_max 6
_diffrn_reflns_limit_h_min -6
_diffrn_reflns_limit_k_max 12
_diffrn_reflns_limit_k_min -12
_diffrn_reflns_limit_l_max 25
_diffrn_reflns_limit_l_min -25
_diffrn_reflns_number 8228
_diffrn_reflns_theta_full 72.41
_diffrn_reflns_theta_max 72.42
_diffrn_reflns_theta_min 4.41
_diffrn_standards_decay_% 4
_diffrn_standards_interval_time 180
_diffrn_standards_number 3
_exptl_absorpt_coefficient_mu 0.504
_exptl_absorpt_correction_T_max 0.9839
_exptl_absorpt_correction_T_min 0.8120
_exptl_absorpt_correction_type '\y scan'
_exptl_absorpt_process_details '(North et al., 1968)'
_exptl_crystal_colour 'translucent light yellow'
_exptl_crystal_density_diffrn 1.042
_exptl_crystal_density_method 'not measured'
_exptl_crystal_description block
_exptl_crystal_F_000 372
_exptl_crystal_size_max 0.49
_exptl_crystal_size_mid 0.37
_exptl_crystal_size_min 0.31
_refine_diff_density_max 0.170
_refine_diff_density_min -0.178
_refine_ls_extinction_coef 0.0043(8)
_refine_ls_extinction_expression Fc^*^=kFc[1+0.001xFc^2^\l^3^/sin(2\q)]^-1/4^
_refine_ls_extinction_method SHELXL97
_refine_ls_goodness_of_fit_ref 1.137
_refine_ls_hydrogen_treatment mixed
_refine_ls_matrix_type full
_refine_ls_number_parameters 225
_refine_ls_number_reflns 4238
_refine_ls_number_restraints 0
_refine_ls_restrained_S_all 1.137
_refine_ls_R_factor_all 0.0695
_refine_ls_R_factor_gt 0.0474
_refine_ls_shift/su_max 0.013
_refine_ls_shift/su_mean 0.000
_refine_ls_structure_factor_coef Fsqd
_refine_ls_weighting_details 'calc w = 1/[\s^2^(Fo^2^)+(0.0647P)^2^+0.1001P] where P = (Fo^2^+2Fc^2^)/3'
_refine_ls_weighting_scheme calc
_refine_ls_wR_factor_gt 0.1430
_refine_ls_wR_factor_ref 0.1563
_reflns_number_gt 2953
_reflns_number_total 4238
_reflns_threshold_expression I>2\s(I)
_cod_data_source_file ln1145.cif
_cod_data_source_block I
_cod_database_code 2012942
_cod_database_fobs_code 2012942

loop_
_symmetry_equiv_pos_as_xyz
'x, y, z'
'-x, -y, -z'

loop_
_atom_site_label
_atom_site_fract_x
_atom_site_fract_y
_atom_site_fract_z
_atom_site_U_iso_or_equiv
_atom_site_adp_type
_atom_site_calc_flag
_atom_site_refinement_flags
_atom_site_occupancy
_atom_site_disorder_assembly
_atom_site_disorder_group
_atom_site_type_symbol
O1 1.0100(2) -0.14476(12) 0.08837(6) 0.0788(4) Uani d . 1 . . O
O2 0.6962(3) -0.12250(13) 0.01766(6) 0.0896(4) Uani d . 1 . . O
N1 0.6976(3) 0.14459(14) 0.08465(7) 0.0689(4) Uani d . 1 . . N
H1 0.578(3) 0.1216(19) 0.0519(10) 0.083 Uiso d . 1 . . H
C1 0.8588(3) 0.06328(17) 0.10478(8) 0.0665(4) Uani d . 1 . . C
C2 1.0068(3) 0.13898(17) 0.16073(8) 0.0674(4) Uani d . 1 . . C
C3 0.9304(3) 0.26928(17) 0.17390(8) 0.0677(4) Uani d . 1 . . C
C4 0.7386(3) 0.26943(16) 0.12589(8) 0.0676(4) Uani d . 1 . . C
C5 0.8446(3) -0.07390(17) 0.06595(8) 0.0694(4) Uani d . 1 . . C
C6 0.9986(4) -0.28412(19) 0.05197(10) 0.0864(5) Uani d . 1 . . C
H6A 1.0303 -0.2803 0.0061 0.104 Uiso calc R 1 . . H
H6B 0.8350 -0.3403 0.0523 0.104 Uiso calc R 1 . . H
C7 1.1922(5) -0.3456(2) 0.08564(14) 0.1121(8) Uani d . 1 . . C
H7A 1.3536 -0.2909 0.0837 0.168 Uiso calc R 1 . . H
H7B 1.1863 -0.4394 0.0636 0.168 Uiso calc R 1 . . H
H7C 1.1617 -0.3461 0.1314 0.168 Uiso calc R 1 . . H
C8 1.2096(3) 0.0935(2) 0.20041(10) 0.0858(5) Uani d . 1 . . C
H8A 1.1370 0.0268 0.2265 0.129 Uiso calc R 1 . . H
H8B 1.3073 0.1729 0.2295 0.129 Uiso calc R 1 . . H
H8C 1.3142 0.0516 0.1707 0.129 Uiso calc R 1 . . H
C9 0.5878(4) 0.37766(19) 0.11528(10) 0.0843(5) Uani d . 1 . . C
H9A 0.5813 0.3891 0.0694 0.127 Uiso calc R 1 . . H
H9B 0.6629 0.4645 0.1429 0.127 Uiso calc R 1 . . H
H9C 0.4219 0.3490 0.1267 0.127 Uiso calc R 1 . . H
C10 1.0316(3) 0.38638(19) 0.23060(9) 0.0769(5) Uani d . 1 . . C
H10A 1.0354 0.4743 0.2147 0.092 Uiso calc R 1 . . H
H10B 1.2018 0.3802 0.2445 0.092 Uiso calc R 1 . . H
C11 0.8836(3) 0.3869(2) 0.29048(9) 0.0803(5) Uani d . 1 . . C
H11A 0.8898 0.3020 0.3085 0.096 Uiso calc R 1 . . H
H11B 0.7109 0.3866 0.2762 0.096 Uiso calc R 1 . . H
C12 0.9780(3) 0.5112(2) 0.34502(9) 0.0824(5) Uani d . 1 . . C
H12A 1.1366 0.5001 0.3657 0.099 Uiso calc R 1 . . H
H12B 1.0076 0.5944 0.3248 0.099 Uiso calc R 1 . . H
C13 0.8075(3) 0.5328(2) 0.39818(9) 0.0806(5) Uani d . 1 . . C
H13A 0.7975 0.4556 0.4227 0.097 Uiso calc R 1 . . H
H13B 0.6421 0.5298 0.3769 0.097 Uiso calc R 1 . . H
C14 0.8810(3) 0.6665(2) 0.44707(9) 0.0839(5) Uani d . 1 . . C
H14A 1.0367 0.6640 0.4722 0.101 Uiso calc R 1 . . H
H14B 0.9121 0.7428 0.4222 0.101 Uiso calc R 1 . . H
C15 0.6970(4) 0.6979(2) 0.49536(10) 0.0911(6) Uani d . 1 . . C
H15A 0.5364 0.6898 0.4703 0.109 Uiso calc R 1 . . H
H15B 0.6802 0.6270 0.5236 0.109 Uiso calc R 1 . . H
C16 0.7559(4) 0.8371(2) 0.53899(10) 0.0910(6) Uani d . 1 . . C
H16A 0.7830 0.9078 0.5108 0.109 Uiso calc R 1 . . H
H16B 0.9115 0.8429 0.5660 0.109 Uiso calc R 1 . . H
C17 0.5643(4) 0.8721(2) 0.58458(11) 0.0942(6) Uani d . 1 . . C
H17A 0.4063 0.8611 0.5578 0.113 Uiso calc R 1 . . H
H17B 0.5442 0.8046 0.6146 0.113 Uiso calc R 1 . . H
C18 0.6178(4) 1.0149(2) 0.62554(10) 0.0870(5) Uani d . 1 . . C
H18A 0.6370 1.0824 0.5955 0.104 Uiso calc R 1 . . H
H18B 0.7762 1.0260 0.6521 0.104 Uiso calc R 1 . . H
C19 0.4271(3) 1.0498(2) 0.67136(10) 0.0839(5) Uani d . 1 . . C
H19A 0.2706 1.0432 0.6446 0.101 Uiso calc R 1 . . H
H19B 0.4020 0.9799 0.7001 0.101 Uiso calc R 1 . . H
C20 0.4885(4) 1.1908(2) 0.71444(11) 0.0944(6) Uani d . 1 . . C
H20A 0.6489 1.1993 0.7397 0.113 Uiso calc R 1 . . H
H20B 0.5051 1.2611 0.6858 0.113 Uiso calc R 1 . . H
C21 0.3023(5) 1.2212(3) 0.76213(14) 0.1170(8) Uani d . 1 . . C
H21A 0.1426 1.2135 0.7379 0.175 Uiso calc R 1 . . H
H21B 0.3540 1.3140 0.7867 0.175 Uiso calc R 1 . . H
H21C 0.2909 1.1555 0.7925 0.175 Uiso calc R 1 . . H

loop_
_atom_site_aniso_label
_atom_site_aniso_U_11
_atom_site_aniso_U_22
_atom_site_aniso_U_33
_atom_site_aniso_U_12
_atom_site_aniso_U_13
_atom_site_aniso_U_23
O1 0.0927(8) 0.0680(7) 0.0761(7) 0.0233(6) 0.0007(6) 0.0072(6)
O2 0.1149(10) 0.0777(8) 0.0718(8) 0.0297(7) -0.0142(7) -0.0042(6)
N1 0.0832(9) 0.0651(8) 0.0559(7) 0.0153(7) 0.0019(6) 0.0033(6)
C1 0.0786(10) 0.0630(9) 0.0585(8) 0.0149(7) 0.0082(7) 0.0095(7)
C2 0.0702(9) 0.0701(10) 0.0598(8) 0.0069(7) 0.0095(7) 0.0103(7)
C3 0.0722(9) 0.0659(9) 0.0602(8) 0.0027(7) 0.0120(7) 0.0044(7)
C4 0.0795(10) 0.0599(9) 0.0619(9) 0.0110(7) 0.0135(8) 0.0050(7)
C5 0.0852(11) 0.0655(10) 0.0585(9) 0.0163(8) 0.0079(8) 0.0104(7)
C6 0.1074(14) 0.0682(11) 0.0862(12) 0.0265(10) 0.0139(11) 0.0081(9)
C7 0.1125(17) 0.0904(15) 0.138(2) 0.0387(13) 0.0037(15) 0.0164(14)
C8 0.0805(11) 0.0902(13) 0.0814(12) 0.0100(9) -0.0056(9) 0.0113(10)
C9 0.1004(13) 0.0701(11) 0.0822(12) 0.0218(10) 0.0112(10) 0.0042(9)
C10 0.0770(10) 0.0745(11) 0.0707(10) 0.0001(8) 0.0126(8) -0.0004(8)
C11 0.0768(11) 0.0842(12) 0.0685(10) -0.0038(9) 0.0110(8) -0.0032(9)
C12 0.0696(10) 0.0945(13) 0.0704(10) -0.0020(9) 0.0081(8) -0.0069(9)
C13 0.0745(10) 0.0851(12) 0.0732(11) 0.0024(9) 0.0096(8) -0.0015(9)
C14 0.0710(10) 0.0974(13) 0.0712(10) 0.0006(9) 0.0085(8) -0.0070(10)
C15 0.0766(11) 0.0956(13) 0.0887(13) 0.0018(10) 0.0148(10) -0.0102(11)
C16 0.0770(11) 0.0997(14) 0.0829(12) 0.0006(10) 0.0129(9) -0.0111(11)
C17 0.0782(12) 0.0967(14) 0.0939(14) 0.0034(10) 0.0133(10) -0.0148(11)
C18 0.0792(11) 0.0904(13) 0.0818(12) 0.0045(9) 0.0066(9) -0.0020(10)
C19 0.0677(10) 0.0876(12) 0.0885(12) 0.0103(9) 0.0022(9) -0.0029(10)
C20 0.0878(13) 0.0868(13) 0.0995(14) 0.0085(10) 0.0058(11) -0.0019(11)
C21 0.1020(16) 0.1111(17) 0.1258(19) 0.0202(13) 0.0167(14) -0.0209(15)

loop_
_atom_type_symbol
_atom_type_description
_atom_type_scat_dispersion_real
_atom_type_scat_dispersion_imag
_atom_type_scat_source
C C 0.0181 0.0091 'International Tables Vol C Tables 4.2.6.8 and 6.1.1.4'
H H 0.0000 0.0000 'International Tables Vol C Tables 4.2.6.8 and 6.1.1.4'
N N 0.0311 0.0180 'International Tables Vol C Tables 4.2.6.8 and 6.1.1.4'
O O 0.0492 0.0322 'International Tables Vol C Tables 4.2.6.8 and 6.1.1.4'

loop_
_geom_angle_atom_site_label_1
_geom_angle_atom_site_label_2
_geom_angle_atom_site_label_3
_geom_angle
_geom_angle_publ_flag
C5 O1 C6 115.78(15) ?
C4 N1 C1 109.95(15) ?
C4 N1 H1 122.5(13) ?
C1 N1 H1 127.5(12) ?
N1 C1 C2 107.78(15) ?
N1 C1 C5 117.84(16) yes
C2 C1 C5 134.38(17) ?
C1 C2 C3 106.83(16) ?
C1 C2 C8 127.29(17) yes
C3 C2 C8 125.87(17) yes
C4 C3 C2 107.68(16) ?
C4 C3 C10 125.42(17) ?
C2 C3 C10 126.89(17) ?
N1 C4 C3 107.76(16) ?
N1 C4 C9 120.97(16) yes
C3 C4 C9 131.27(16) yes
O2 C5 O1 122.00(16) yes
O2 C5 C1 124.14(18) ?
O1 C5 C1 113.85(16) ?
O1 C6 C7 107.22(19) yes
O1 C6 H6A 110.3 ?
C7 C6 H6A 110.3 ?
O1 C6 H6B 110.3 ?
C7 C6 H6B 110.3 ?
H6A C6 H6B 108.5 ?
C6 C7 H7A 109.5 ?
C6 C7 H7B 109.5 ?
H7A C7 H7B 109.5 ?
C6 C7 H7C 109.5 ?
H7A C7 H7C 109.5 ?
H7B C7 H7C 109.5 ?
C2 C8 H8A 109.5 ?
C2 C8 H8B 109.5 ?
H8A C8 H8B 109.5 ?
C2 C8 H8C 109.5 ?
H8A C8 H8C 109.5 ?
H8B C8 H8C 109.5 ?
C4 C9 H9A 109.5 ?
C4 C9 H9B 109.5 ?
H9A C9 H9B 109.5 ?
C4 C9 H9C 109.5 ?
H9A C9 H9C 109.5 ?
H9B C9 H9C 109.5 ?
C3 C10 C11 114.20(15) ?
C3 C10 H10A 108.7 ?
C11 C10 H10A 108.7 ?
C3 C10 H10B 108.7 ?
C11 C10 H10B 108.7 ?
H10A C10 H10B 107.6 ?
C10 C11 C12 113.31(15) ?
C10 C11 H11A 108.9 ?
C12 C11 H11A 108.9 ?
C10 C11 H11B 108.9 ?
C12 C11 H11B 108.9 ?
H11A C11 H11B 107.7 ?
C13 C12 C11 115.06(16) ?
C13 C12 H12A 108.5 ?
C11 C12 H12A 108.5 ?
C13 C12 H12B 108.5 ?
C11 C12 H12B 108.5 ?
H12A C12 H12B 107.5 ?
C12 C13 C14 115.56(16) ?
C12 C13 H13A 108.4 ?
C14 C13 H13A 108.4 ?
C12 C13 H13B 108.4 ?
C14 C13 H13B 108.4 ?
H13A C13 H13B 107.5 ?
C15 C14 C13 116.19(17) ?
C15 C14 H14A 108.2 ?
C13 C14 H14A 108.2 ?
C15 C14 H14B 108.2 ?
C13 C14 H14B 108.2 ?
H14A C14 H14B 107.4 ?
C16 C15 C14 116.44(17) ?
C16 C15 H15A 108.2 ?
C14 C15 H15A 108.2 ?
C16 C15 H15B 108.2 ?
C14 C15 H15B 108.2 ?
H15A C15 H15B 107.3 ?
C15 C16 C17 116.48(18) ?
C15 C16 H16A 108.2 ?
C17 C16 H16A 108.2 ?
C15 C16 H16B 108.2 ?
C17 C16 H16B 108.2 ?
H16A C16 H16B 107.3 ?
C18 C17 C16 116.28(18) ?
C18 C17 H17A 108.2 ?
C16 C17 H17A 108.2 ?
C18 C17 H17B 108.2 ?
C16 C17 H17B 108.2 ?
H17A C17 H17B 107.4 ?
C17 C18 C19 116.35(18) ?
C17 C18 H18A 108.2 ?
C19 C18 H18A 108.2 ?
C17 C18 H18B 108.2 ?
C19 C18 H18B 108.2 ?
H18A C18 H18B 107.4 ?
C20 C19 C18 115.83(18) ?
C20 C19 H19A 108.3 ?
C18 C19 H19A 108.3 ?
C20 C19 H19B 108.3 ?
C18 C19 H19B 108.3 ?
H19A C19 H19B 107.4 ?
C21 C20 C19 115.10(19) ?
C21 C20 H20A 108.5 ?
C19 C20 H20A 108.5 ?
C21 C20 H20B 108.5 ?
C19 C20 H20B 108.5 ?
H20A C20 H20B 107.5 ?
C20 C21 H21A 109.5 ?
C20 C21 H21B 109.5 ?
H21A C21 H21B 109.5 ?
C20 C21 H21C 109.5 ?
H21A C21 H21C 109.5 ?
H21B C21 H21C 109.5 ?

loop_
_geom_bond_atom_site_label_1
_geom_bond_atom_site_label_2
_geom_bond_site_symmetry_2
_geom_bond_distance
_geom_bond_publ_flag
O1 C5 . 1.334(2) ?
O1 C6 . 1.450(2) ?
O2 C5 . 1.212(2) ?
N1 C4 . 1.356(2) yes
N1 C1 . 1.374(2) yes
N1 H1 . 0.875(19) ?
C1 C2 . 1.385(3) yes
C1 C5 . 1.448(2) ?
C2 C3 . 1.414(2) yes
C2 C8 . 1.499(3) ?
C3 C4 . 1.385(3) yes
C3 C10 . 1.504(3) ?
C4 C9 . 1.491(3) ?
C6 C7 . 1.487(3) ?
C6 H6A . 0.9700 ?
C6 H6B . 0.9700 ?
C7 H7A . 0.9600 ?
C7 H7B . 0.9600 ?
C7 H7C . 0.9600 ?
C8 H8A . 0.9600 ?
C8 H8B . 0.9600 ?
C8 H8C . 0.9600 ?
C9 H9A . 0.9600 ?
C9 H9B . 0.9600 ?
C9 H9C . 0.9600 ?
C10 C11 . 1.513(2) ?
C10 H10A . 0.9700 ?
C10 H10B . 0.9700 ?
C11 C12 . 1.515(3) ?
C11 H11A . 0.9700 ?
C11 H11B . 0.9700 ?
C12 C13 . 1.495(3) ?
C12 H12A . 0.9700 ?
C12 H12B . 0.9700 ?
C13 C14 . 1.503(3) ?
C13 H13A . 0.9700 ?
C13 H13B . 0.9700 ?
C14 C15 . 1.496(3) ?
C14 H14A . 0.9700 ?
C14 H14B . 0.9700 ?
C15 C16 . 1.489(3) ?
C15 H15A . 0.9700 ?
C15 H15B . 0.9700 ?
C16 C17 . 1.501(3) ?
C16 H16A . 0.9700 ?
C16 H16B . 0.9700 ?
C17 C18 . 1.495(3) ?
C17 H17A . 0.9700 ?
C17 H17B . 0.9700 ?
C18 C19 . 1.499(3) ?
C18 H18A . 0.9700 ?
C18 H18B . 0.9700 ?
C19 C20 . 1.499(3) ?
C19 H19A . 0.9700 ?
C19 H19B . 0.9700 ?
C20 C21 . 1.495(3) ?
C20 H20A . 0.9700 ?
C20 H20B . 0.9700 ?
C21 H21A . 0.9600 ?
C21 H21B . 0.9600 ?
C21 H21C . 0.9600 ?

loop_
_geom_hbond_atom_site_label_D
_geom_hbond_atom_site_label_H
_geom_hbond_atom_site_label_A
_geom_hbond_site_symmetry_A
_geom_hbond_distance_DH
_geom_hbond_distance_HA
_geom_hbond_distance_DA
_geom_hbond_angle_DHA
N1 H1 O2 2_655 0.875(19) 1.996(19) 2.850(3) 164.9(18)
C6 H6A Cg 2_755 0.97 3.18 4.119(2) 164
C8 H8C Cg 1_655 0.96 3.18 3.872(2) 130

loop_
_geom_torsion_atom_site_label_1
_geom_torsion_atom_site_label_2
_geom_torsion_atom_site_label_3
_geom_torsion_atom_site_label_4
_geom_torsion
_geom_torsion_publ_flag
C4 N1 C1 C2 0.10(18) ?
C4 N1 C1 C5 -179.21(13) ?
N1 C1 C2 C3 -0.10(17) yes
C5 C1 C2 C3 179.05(17) ?
N1 C1 C2 C8 179.87(15) yes
C5 C1 C2 C8 -1.0(3) ?
C1 C2 C3 C4 0.07(17) ?
C8 C2 C3 C4 -179.90(15) ?
C1 C2 C3 C10 178.49(15) ?
C8 C2 C3 C10 -1.5(3) ?
C1 N1 C4 C3 -0.05(18) ?
C1 N1 C4 C9 -179.84(15) yes
C2 C3 C4 N1 -0.01(18) ?
C10 C3 C4 N1 -178.46(14) ?
C2 C3 C4 C9 179.74(17) yes
C10 C3 C4 C9 1.3(3) yes
C6 O1 C5 O2 -0.9(2) ?
C6 O1 C5 C1 178.55(14) ?
N1 C1 C5 O2 -1.6(3) yes
C2 C1 C5 O2 179.36(17) ?
N1 C1 C5 O1 179.02(14) yes
C2 C1 C5 O1 -0.1(3) ?
C5 O1 C6 C7 -178.67(16) yes
C4 C3 C10 C11 83.1(2) ?
C2 C3 C10 C11 -95.1(2) ?
C3 C10 C11 C12 -175.98(17) ?
C10 C11 C12 C13 167.42(18) yes
C11 C12 C13 C14 -171.63(18) yes
C12 C13 C14 C15 172.76(18) yes
C13 C14 C15 C16 -173.58(19) ?
C14 C15 C16 C17 176.47(19) ?
C15 C16 C17 C18 -176.7(2) ?
C16 C17 C18 C19 -179.71(19) ?
C17 C18 C19 C20 177.30(19) ?
C18 C19 C20 C21 -177.2(2) ?

loop_
_cod_related_entry_id
_cod_related_entry_database
_cod_related_entry_code
1 ChemSpider 21134756
